data_7205546
loop_
_publ_author_name
'Murphy, Erin B.'

_publ_section_title
;
 The return of photoelastic stress measurements: utilizing
 birefringence to monitor damage and repair in healable materials
;
_journal_issue 5
_journal_name_full 'Journal of Materials Chemistry'
_journal_page_first 1438
_journal_paper_doi 10.1039/c0jm02308f
_journal_volume 21
_journal_year 2011
_chemical_formula_sum 'C18 H22 O6'
_chemical_formula_weight 334.36
_chemical_name_systematic
;
?
;
_space_group_IT_number 14
_symmetry_cell_setting monoclinic
_symmetry_space_group_name_Hall '-P 2yn'
_symmetry_space_group_name_H-M 'P 1 21/n 1'
_atom_sites_solution_hydrogens geom
_atom_sites_solution_primary direct
_atom_sites_solution_secondary difmap
_audit_creation_method SHELXL-97
_cell_angle_alpha 90.00
_cell_angle_beta 92.235(3)
_cell_angle_gamma 90.00
_cell_formula_units_Z 4
_cell_length_a 6.2605(7)
_cell_length_b 29.481(4)
_cell_length_c 8.9958(10)
_cell_measurement_temperature 293(2)
_cell_volume 1659.1(3)
_computing_structure_refinement 'SHELXL-97 (Sheldrick, 1997)'
_computing_structure_solution 'SHELXS-97 (Sheldrick, 1990)'
_diffrn_ambient_temperature 293(2)
_diffrn_measured_fraction_theta_full 0.970
_diffrn_measured_fraction_theta_max 0.970
_diffrn_measurement_device_type 'CCD area detector'
_diffrn_measurement_method 'omega scan'
_diffrn_radiation_monochromator graphite
_diffrn_radiation_source 'fine-focus sealed tube'
_diffrn_radiation_type MoK\a
_diffrn_radiation_wavelength 0.71073
_diffrn_reflns_av_R_equivalents 0.0516
_diffrn_reflns_av_sigmaI/netI 0.0485
_diffrn_reflns_limit_h_max 7
_diffrn_reflns_limit_h_min -6
_diffrn_reflns_limit_k_max 36
_diffrn_reflns_limit_k_min -36
_diffrn_reflns_limit_l_max 11
_diffrn_reflns_limit_l_min -7
_diffrn_reflns_number 12567
_diffrn_reflns_theta_full 26.55
_diffrn_reflns_theta_max 26.55
_diffrn_reflns_theta_min 1.38
_exptl_absorpt_coefficient_mu 0.100
_exptl_absorpt_correction_T_max 0.278
_exptl_absorpt_correction_T_min 0.221
_exptl_absorpt_correction_type emperical
_exptl_absorpt_process_details 'psi scan'
_exptl_crystal_colour colorless
_exptl_crystal_density_diffrn 1.339
_exptl_crystal_density_method 'not measured'
_exptl_crystal_description plate
_exptl_crystal_F_000 712
_exptl_crystal_size_max 0.3
_exptl_crystal_size_mid 0.25
_exptl_crystal_size_min 0.1
_refine_diff_density_max 0.276
_refine_diff_density_min -0.214
_refine_diff_density_rms 0.053
_refine_ls_extinction_method none
_refine_ls_goodness_of_fit_ref 0.936
_refine_ls_hydrogen_treatment mixed
_refine_ls_matrix_type full
_refine_ls_number_parameters 305
_refine_ls_number_reflns 3345
_refine_ls_number_restraints 0
_refine_ls_restrained_S_all 0.936
_refine_ls_R_factor_all 0.0929
_refine_ls_R_factor_gt 0.0527
_refine_ls_shift/su_max 0.002
_refine_ls_shift/su_mean 0.000
_refine_ls_structure_factor_coef Fsqd
_refine_ls_weighting_details 'calc w=1/[\s^2^(Fo^2^)+(0.0903P)^2^+0.0000P] where P=(Fo^2^+2Fc^2^)/3'
_refine_ls_weighting_scheme calc
_refine_ls_wR_factor_gt 0.1255
_refine_ls_wR_factor_ref 0.1503
_reflns_number_gt 1832
_reflns_number_total 3345
_reflns_threshold_expression >2sigma(I)
_cod_data_source_file C0JM02308F.TXT
_cod_data_source_block erin1
_cod_original_cell_volume 1659.0(3)
_cod_original_sg_symbol_H-M P2(1)/n
_cod_database_code 7205546

loop_
_symmetry_equiv_pos_as_xyz
'x, y, z'
'-x+1/2, y+1/2, -z+1/2'
'-x, -y, -z'
'x-1/2, -y-1/2, z-1/2'

loop_
_atom_site_label
_atom_site_type_symbol
_atom_site_fract_x
_atom_site_fract_y
_atom_site_fract_z
_atom_site_U_iso_or_equiv
_atom_site_adp_type
_atom_site_occupancy
_atom_site_symmetry_multiplicity
_atom_site_calc_flag
_atom_site_refinement_flags
_atom_site_disorder_assembly
_atom_site_disorder_group
C1 C 0.5420(4) 0.04041(7) 0.7061(3) 0.0486(6) Uani 1 1 d . . .
C2 C 0.3114(5) 0.03956(10) 0.9087(3) 0.0615(7) Uani 1 1 d . . .
C3 C 0.1147(4) 0.06290(9) 0.9544(3) 0.0625(7) Uani 1 1 d . . .
C4 C 0.0828(5) 0.13629(10) 0.8454(3) 0.0667(8) Uani 1 1 d . . .
C5 C 0.1869(5) 0.18187(10) 0.8603(4) 0.0704(8) Uani 1 1 d . . .
C6 C 0.5281(5) 0.21697(9) 0.8658(3) 0.0657(7) Uani 1 1 d . . .
C7 C 0.5341(5) 0.24281(8) 0.7222(3) 0.0636(7) Uani 1 1 d . . .
C8 C 0.5053(4) 0.19490(7) 0.5093(3) 0.0492(6) Uani 1 1 d . . .
C9 C 0.6246(3) 0.16559(7) 0.4097(2) 0.0452(5) Uani 1 1 d . . .
C10 C 0.5236(4) 0.14167(8) 0.2736(2) 0.0479(6) Uani 1 1 d . . .
C11 C 0.5010(4) 0.09061(7) 0.3136(3) 0.0464(5) Uani 1 1 d . . .
C12 C 0.3941(4) 0.07815(8) 0.4593(3) 0.0479(6) Uani 1 1 d . . .
C13 C 0.5698(3) 0.05713(7) 0.5543(2) 0.0445(5) Uani 1 1 d . . .
C14 C 0.7547(4) 0.05564(7) 0.4869(3) 0.0503(6) Uani 1 1 d . . .
C15 C 0.7400(4) 0.07488(8) 0.3337(3) 0.0502(6) Uani 1 1 d . . .
C16 C 0.8675(4) 0.11941(8) 0.2991(2) 0.0507(6) Uani 1 1 d . . .
C17 C 0.8283(4) 0.15236(7) 0.4238(3) 0.0478(6) Uani 1 1 d . . .
C18 C 0.7193(4) 0.13977(10) 0.1765(3) 0.0583(7) Uani 1 1 d . . .
H10 H 0.399(4) 0.1590(7) 0.228(2) 0.050(6) Uiso 1 1 d . . .
H11 H 0.433(3) 0.0767(7) 0.232(3) 0.048(6) Uiso 1 1 d . . .
H14 H 0.885(3) 0.0443(7) 0.530(2) 0.042(6) Uiso 1 1 d . . .
H15 H 0.780(4) 0.0523(8) 0.258(3) 0.061(7) Uiso 1 1 d . . .
H16 H 1.018(3) 0.1148(6) 0.273(2) 0.042(5) Uiso 1 1 d . . .
H17 H 0.936(3) 0.1608(6) 0.506(2) 0.049(6) Uiso 1 1 d . . .
H21 H 0.450(5) 0.0516(10) 0.972(4) 0.100(10) Uiso 1 1 d . . .
H22 H 0.296(4) 0.0089(11) 0.925(3) 0.086(9) Uiso 1 1 d . . .
H31 H -0.019(4) 0.0593(8) 0.886(3) 0.068(7) Uiso 1 1 d . . .
H32 H 0.078(4) 0.0540(8) 1.054(3) 0.062(7) Uiso 1 1 d . . .
H41 H 0.138(4) 0.1260(8) 0.760(3) 0.053(7) Uiso 1 1 d . . .
H42 H -0.067(5) 0.1440(9) 0.833(3) 0.082(9) Uiso 1 1 d . . .
H51 H 0.147(4) 0.1953(10) 0.953(3) 0.088(9) Uiso 1 1 d . . .
H52 H 0.113(4) 0.2016(10) 0.777(3) 0.090(9) Uiso 1 1 d . . .
H61 H 0.455(5) 0.2385(9) 0.939(3) 0.083(8) Uiso 1 1 d . . .
H62 H 0.679(4) 0.2110(8) 0.894(3) 0.071(8) Uiso 1 1 d . . .
H71 H 0.626(4) 0.2677(8) 0.733(3) 0.057(7) Uiso 1 1 d . . .
H72 H 0.384(4) 0.2527(9) 0.684(3) 0.070(8) Uiso 1 1 d . . .
H121 H 0.274(4) 0.0588(8) 0.441(3) 0.069(7) Uiso 1 1 d . . .
H122 H 0.338(3) 0.1071(7) 0.508(2) 0.046(6) Uiso 1 1 d . . .
H181 H 0.759(4) 0.1736(9) 0.141(3) 0.075(8) Uiso 1 1 d . . .
H182 H 0.699(4) 0.1204(8) 0.097(3) 0.056(7) Uiso 1 1 d . . .
O1 O 0.6743(3) 0.01921(6) 0.78052(19) 0.0679(5) Uani 1 1 d . . .
O2 O 0.3484(3) 0.05099(5) 0.75535(16) 0.0550(4) Uani 1 1 d . . .
O3 O 0.1416(3) 0.11012(6) 0.97293(17) 0.0666(5) Uani 1 1 d . . .
O4 O 0.4113(3) 0.17621(6) 0.85241(19) 0.0665(5) Uani 1 1 d . . .
O5 O 0.6346(3) 0.21570(5) 0.61128(18) 0.0593(5) Uani 1 1 d . . .
O6 O 0.3148(3) 0.20014(6) 0.5006(2) 0.0720(5) Uani 1 1 d . . .

loop_
_atom_site_aniso_label
_atom_site_aniso_U_11
_atom_site_aniso_U_22
_atom_site_aniso_U_33
_atom_site_aniso_U_23
_atom_site_aniso_U_13
_atom_site_aniso_U_12
C1 0.0479(14) 0.0498(12) 0.0479(14) 0.0033(11) -0.0007(11) -0.0061(10)
C2 0.082(2) 0.0642(17) 0.0391(14) 0.0033(12) 0.0128(13) -0.0012(14)
C3 0.0671(19) 0.0771(18) 0.0441(16) 0.0018(13) 0.0121(14) -0.0168(13)
C4 0.073(2) 0.0740(18) 0.0543(18) -0.0007(14) 0.0116(15) 0.0135(14)
C5 0.074(2) 0.0658(17) 0.073(2) -0.0008(15) 0.0181(16) 0.0155(14)
C6 0.080(2) 0.0602(16) 0.0573(17) -0.0054(13) 0.0024(15) 0.0028(14)
C7 0.084(2) 0.0464(14) 0.0598(17) -0.0093(12) 0.0001(15) -0.0033(14)
C8 0.0543(15) 0.0447(12) 0.0480(14) 0.0043(10) -0.0039(11) -0.0006(10)
C9 0.0480(14) 0.0460(12) 0.0414(13) 0.0064(9) -0.0012(10) -0.0059(9)
C10 0.0510(14) 0.0566(13) 0.0355(13) 0.0052(10) -0.0039(10) -0.0032(11)
C11 0.0477(13) 0.0556(13) 0.0356(12) -0.0060(10) -0.0008(10) -0.0090(10)
C12 0.0444(14) 0.0545(13) 0.0449(14) 0.0010(11) 0.0050(10) -0.0077(11)
C13 0.0485(13) 0.0421(11) 0.0431(13) -0.0009(10) 0.0047(10) -0.0038(9)
C14 0.0483(14) 0.0468(12) 0.0559(15) 0.0008(11) 0.0027(12) 0.0045(10)
C15 0.0519(14) 0.0522(13) 0.0472(14) -0.0068(11) 0.0126(11) -0.0036(10)
C16 0.0416(14) 0.0632(14) 0.0479(14) 0.0020(11) 0.0095(11) -0.0043(10)
C17 0.0476(14) 0.0520(12) 0.0438(14) 0.0029(10) 0.0007(11) -0.0119(10)
C18 0.0657(17) 0.0683(17) 0.0411(15) 0.0008(13) 0.0043(12) -0.0126(12)
O1 0.0610(11) 0.0798(12) 0.0623(12) 0.0181(9) -0.0044(9) 0.0022(9)
O2 0.0606(11) 0.0647(10) 0.0402(9) 0.0049(7) 0.0078(8) 0.0033(7)
O3 0.0881(13) 0.0644(11) 0.0477(10) -0.0041(8) 0.0092(9) -0.0038(9)
O4 0.0680(12) 0.0586(10) 0.0737(12) 0.0043(9) 0.0113(9) 0.0096(8)
O5 0.0637(11) 0.0581(10) 0.0559(11) -0.0100(8) 0.0013(8) -0.0078(8)
O6 0.0559(12) 0.0806(12) 0.0784(13) -0.0160(10) -0.0111(9) 0.0152(9)

loop_
_atom_type_symbol
_atom_type_description
_atom_type_scat_dispersion_real
_atom_type_scat_dispersion_imag
_atom_type_scat_source
C C 0.0033 0.0016 'International Tables Vol C Tables 4.2.6.8 and 6.1.1.4'
H H 0.0000 0.0000 'International Tables Vol C Tables 4.2.6.8 and 6.1.1.4'
O O 0.0106 0.0060 'International Tables Vol C Tables 4.2.6.8 and 6.1.1.4'

loop_
_geom_angle_atom_site_label_1
_geom_angle_atom_site_label_2
_geom_angle_atom_site_label_3
_geom_angle
_geom_angle_site_symmetry_1
_geom_angle_site_symmetry_3
_geom_angle_publ_flag
O1 C1 O2 122.8(2) . . ?
O1 C1 C13 125.5(2) . . ?
O2 C1 C13 111.69(19) . . ?
O2 C2 C3 108.7(2) . . ?
O2 C2 H21 105.6(17) . . ?
C3 C2 H21 111.1(16) . . ?
O2 C2 H22 113.5(17) . . ?
C3 C2 H22 108.8(17) . . ?
H21 C2 H22 109(2) . . ?
O3 C3 C2 113.2(2) . . ?
O3 C3 H31 105.4(14) . . ?
C2 C3 H31 117.0(13) . . ?
O3 C3 H32 101.0(14) . . ?
C2 C3 H32 111.2(14) . . ?
H31 C3 H32 107.7(19) . . ?
O3 C4 C5 108.5(2) . . ?
O3 C4 H41 113.9(15) . . ?
C5 C4 H41 101.4(15) . . ?
O3 C4 H42 116.1(17) . . ?
C5 C4 H42 102.5(17) . . ?
H41 C4 H42 113(2) . . ?
O4 C5 C4 108.6(2) . . ?
O4 C5 H51 112.3(17) . . ?
C4 C5 H51 108.7(17) . . ?
O4 C5 H52 116.4(16) . . ?
C4 C5 H52 104.9(16) . . ?
H51 C5 H52 106(2) . . ?
O4 C6 C7 112.9(2) . . ?
O4 C6 H61 109.9(16) . . ?
C7 C6 H61 105.1(15) . . ?
O4 C6 H62 111.1(15) . . ?
C7 C6 H62 105.0(15) . . ?
H61 C6 H62 113(2) . . ?
O5 C7 C6 109.9(2) . . ?
O5 C7 H71 102.9(14) . . ?
C6 C7 H71 110.1(15) . . ?
O5 C7 H72 110.2(14) . . ?
C6 C7 H72 112.1(14) . . ?
H71 C7 H72 111(2) . . ?
O6 C8 O5 123.7(2) . . ?
O6 C8 C9 124.2(2) . . ?
O5 C8 C9 112.1(2) . . ?
C17 C9 C8 128.3(2) . . ?
C17 C9 C10 107.8(2) . . ?
C8 C9 C10 123.7(2) . . ?
C9 C10 C18 99.12(18) . . ?
C9 C10 C11 107.43(17) . . ?
C18 C10 C11 100.28(19) . . ?
C9 C10 H10 112.3(12) . . ?
C18 C10 H10 114.5(12) . . ?
C11 C10 H10 120.6(12) . . ?
C12 C11 C10 118.34(19) . . ?
C12 C11 C15 106.01(18) . . ?
C10 C11 C15 102.56(17) . . ?
C12 C11 H11 111.4(13) . . ?
C10 C11 H11 106.7(13) . . ?
C15 C11 H11 111.5(13) . . ?
C13 C12 C11 104.48(18) . . ?
C13 C12 H121 113.9(15) . . ?
C11 C12 H121 111.4(14) . . ?
C13 C12 H122 110.8(11) . . ?
C11 C12 H122 109.5(11) . . ?
H121 C12 H122 106.7(18) . . ?
C14 C13 C1 123.4(2) . . ?
C14 C13 C12 112.7(2) . . ?
C1 C13 C12 123.87(19) . . ?
C13 C14 C15 112.7(2) . . ?
C13 C14 H14 125.2(12) . . ?
C15 C14 H14 122.1(12) . . ?
C14 C15 C11 104.07(18) . . ?
C14 C15 C16 119.11(19) . . ?
C11 C15 C16 102.69(18) . . ?
C14 C15 H15 111.7(14) . . ?
C11 C15 H15 112.8(14) . . ?
C16 C15 H15 106.3(13) . . ?
C17 C16 C18 99.84(19) . . ?
C17 C16 C15 106.91(18) . . ?
C18 C16 C15 99.82(18) . . ?
C17 C16 H16 116.5(11) . . ?
C18 C16 H16 116.1(11) . . ?
C15 C16 H16 115.3(11) . . ?
C9 C17 C16 107.4(2) . . ?
C9 C17 H17 127.3(12) . . ?
C16 C17 H17 125.2(12) . . ?
C10 C18 C16 94.53(18) . . ?
C10 C18 H181 109.5(14) . . ?
C16 C18 H181 115.9(13) . . ?
C10 C18 H182 112.1(15) . . ?
C16 C18 H182 112.2(14) . . ?
H181 C18 H182 111(2) . . ?
C1 O2 C2 116.08(19) . . ?
C3 O3 C4 114.5(2) . . ?
C6 O4 C5 114.0(2) . . ?
C8 O5 C7 117.2(2) . . ?

loop_
_geom_bond_atom_site_label_1
_geom_bond_atom_site_label_2
_geom_bond_distance
_geom_bond_site_symmetry_2
_geom_bond_publ_flag
C1 O1 1.217(3) . ?
C1 O2 1.344(3) . ?
C1 C13 1.469(3) . ?
C2 O2 1.448(3) . ?
C2 C3 1.483(4) . ?
C2 H21 1.08(3) . ?
C2 H22 0.92(3) . ?
C3 O3 1.411(3) . ?
C3 H31 1.03(3) . ?
C3 H32 0.97(3) . ?
C4 O3 1.419(3) . ?
C4 C5 1.497(4) . ?
C4 H41 0.90(2) . ?
C4 H42 0.96(3) . ?
C5 O4 1.419(3) . ?
C5 H51 0.96(3) . ?
C5 H52 1.04(3) . ?
C6 O4 1.409(3) . ?
C6 C7 1.501(4) . ?
C6 H61 1.03(3) . ?
C6 H62 0.98(3) . ?
C7 O5 1.442(3) . ?
C7 H71 0.94(2) . ?
C7 H72 1.03(3) . ?
C8 O6 1.202(3) . ?
C8 O5 1.347(3) . ?
C8 C9 1.470(3) . ?
C9 C17 1.335(3) . ?
C9 C10 1.528(3) . ?
C10 C18 1.533(3) . ?
C10 C11 1.556(3) . ?
C10 H10 1.01(2) . ?
C11 C12 1.539(3) . ?
C11 C15 1.570(3) . ?
C11 H11 0.93(2) . ?
C12 C13 1.500(3) . ?
C12 H121 0.95(3) . ?
C12 H122 1.03(2) . ?
C13 C14 1.328(3) . ?
C14 C15 1.490(3) . ?
C14 H14 0.95(2) . ?
C15 C16 1.574(3) . ?
C15 H15 0.99(2) . ?
C16 C17 1.511(3) . ?
C16 C18 1.536(3) . ?
C16 H16 0.99(2) . ?
C17 H17 1.01(2) . ?
C18 H181 1.08(3) . ?
C18 H182 0.92(2) . ?

loop_
_geom_torsion_atom_site_label_1
_geom_torsion_atom_site_label_2
_geom_torsion_atom_site_label_3
_geom_torsion_atom_site_label_4
_geom_torsion
_geom_torsion_site_symmetry_1
_geom_torsion_site_symmetry_2
_geom_torsion_site_symmetry_3
_geom_torsion_site_symmetry_4
_geom_torsion_publ_flag
O2 C2 C3 O3 -72.2(3) . . . . ?
O3 C4 C5 O4 67.1(3) . . . . ?
O4 C6 C7 O5 -60.6(3) . . . . ?
O6 C8 C9 C17 -168.9(2) . . . . ?
O5 C8 C9 C17 11.7(3) . . . . ?
O6 C8 C9 C10 6.0(3) . . . . ?
O5 C8 C9 C10 -173.39(18) . . . . ?
C17 C9 C10 C18 -33.3(2) . . . . ?
C8 C9 C10 C18 150.9(2) . . . . ?
C17 C9 C10 C11 70.6(2) . . . . ?
C8 C9 C10 C11 -105.2(2) . . . . ?
C9 C10 C11 C12 50.5(3) . . . . ?
C18 C10 C11 C12 153.5(2) . . . . ?
C9 C10 C11 C15 -65.7(2) . . . . ?
C18 C10 C11 C15 37.4(2) . . . . ?
C10 C11 C12 C13 -113.6(2) . . . . ?
C15 C11 C12 C13 0.7(2) . . . . ?
O1 C1 C13 C14 -8.5(4) . . . . ?
O2 C1 C13 C14 172.1(2) . . . . ?
O1 C1 C13 C12 172.2(2) . . . . ?
O2 C1 C13 C12 -7.2(3) . . . . ?
C11 C12 C13 C14 -0.2(3) . . . . ?
C11 C12 C13 C1 179.19(19) . . . . ?
C1 C13 C14 C15 -179.8(2) . . . . ?
C12 C13 C14 C15 -0.5(3) . . . . ?
C13 C14 C15 C11 0.9(3) . . . . ?
C13 C14 C15 C16 114.4(2) . . . . ?
C12 C11 C15 C14 -0.9(2) . . . . ?
C10 C11 C15 C14 123.82(19) . . . . ?
C12 C11 C15 C16 -125.71(19) . . . . ?
C10 C11 C15 C16 -1.0(2) . . . . ?
C14 C15 C16 C17 -46.3(3) . . . . ?
C11 C15 C16 C17 67.9(2) . . . . ?
C14 C15 C16 C18 -149.8(2) . . . . ?
C11 C15 C16 C18 -35.6(2) . . . . ?
C8 C9 C17 C16 175.3(2) . . . . ?
C10 C9 C17 C16 -0.3(2) . . . . ?
C18 C16 C17 C9 33.7(2) . . . . ?
C15 C16 C17 C9 -69.8(2) . . . . ?
C9 C10 C18 C16 50.4(2) . . . . ?
C11 C10 C18 C16 -59.3(2) . . . . ?
C17 C16 C18 C10 -51.1(2) . . . . ?
C15 C16 C18 C10 58.2(2) . . . . ?
O1 C1 O2 C2 5.8(3) . . . . ?
C13 C1 O2 C2 -174.8(2) . . . . ?
C3 C2 O2 C1 166.7(2) . . . . ?
C2 C3 O3 C4 93.9(3) . . . . ?
C5 C4 O3 C3 -160.6(2) . . . . ?
C7 C6 O4 C5 -82.0(3) . . . . ?
C4 C5 O4 C6 -179.8(2) . . . . ?
O6 C8 O5 C7 5.0(3) . . . . ?
C9 C8 O5 C7 -175.61(18) . . . . ?
C6 C7 O5 C8 101.4(3) . . . . ?
